data_7227598
loop_
_publ_author_name
'Ridenour, J. August'
'Carter, Korey P.'
'Butcher, Ray J.'
'Cahill, Christopher L.'

_publ_section_title
;
 RE-p-halobenzoic acid--terpyridine complexes, Part II: structural
 diversity, supramolecular assembly, and luminescence properties in a
 series of p-bromobenzoic acid rare-earth hybrid materials
;
_journal_issue 8
_journal_name_full CrystEngComm
_journal_page_first 1172
_journal_paper_doi 10.1039/C6CE02355J
_journal_volume 19
_journal_year 2017
_chemical_formula_sum 'C36 H25 Br3 N3 O7 Y'
_chemical_formula_weight 940.23
_space_group_crystal_system triclinic
_space_group_IT_number 2
_space_group_name_Hall '-P 1'
_space_group_name_H-M_alt 'P -1'
_symmetry_cell_setting triclinic
_symmetry_Int_Tables_number 2
_symmetry_space_group_name_Hall '-P 1'
_symmetry_space_group_name_H-M 'P -1'
_atom_sites_solution_hydrogens mixed
_audit_creation_method SHELXL-2014/7
_audit_update_record
;
2016-11-03 deposited with the CCDC.
2017-01-30 downloaded from the CCDC.
;
_cell_angle_alpha 103.208(5)
_cell_angle_beta 92.772(6)
_cell_angle_gamma 92.673(5)
_cell_formula_units_Z 2
_cell_length_a 8.778(3)
_cell_length_b 13.221(4)
_cell_length_c 15.363(5)
_cell_measurement_reflns_used 23581
_cell_measurement_temperature 293(2)
_cell_measurement_theta_max 52.122
_cell_measurement_theta_min 4.665
_cell_volume 1730.7(10)
_computing_cell_refinement 'SAINT, Bruker-AXS'
_computing_data_collection 'APEX, Bruker-AXS'
_computing_data_reduction 'SAINT, Bruker-AXS'
_computing_molecular_graphics 'WinGX (Farrugia, 2012)'
_computing_publication_material 'Crystal Maker (Palmer, 2009)'
_computing_structure_refinement 'SHELXL-2014/7 (Sheldrick, 2014)'
_computing_structure_solution 'Superflip (Chapuis, 2007)'
_diffrn_ambient_temperature 293(2)
_diffrn_measured_fraction_theta_full 0.999
_diffrn_measured_fraction_theta_max 0.993
_diffrn_measurement_device_type 'Bruker SMART APEXII'
_diffrn_measurement_method 'omega scans'
_diffrn_radiation_probe x-ray
_diffrn_radiation_type MoK\a
_diffrn_radiation_wavelength 0.71073
_diffrn_reflns_av_R_equivalents 0.0423
_diffrn_reflns_av_unetI/netI 0.0576
_diffrn_reflns_Laue_measured_fraction_full 0.999
_diffrn_reflns_Laue_measured_fraction_max 0.993
_diffrn_reflns_limit_h_max 11
_diffrn_reflns_limit_h_min -11
_diffrn_reflns_limit_k_max 17
_diffrn_reflns_limit_k_min -17
_diffrn_reflns_limit_l_max 20
_diffrn_reflns_limit_l_min -20
_diffrn_reflns_number 23580
_diffrn_reflns_point_group_measured_fraction_full 0.999
_diffrn_reflns_point_group_measured_fraction_max 0.993
_diffrn_reflns_theta_full 25.500
_diffrn_reflns_theta_max 28.172
_diffrn_reflns_theta_min 1.364
_diffrn_source 'fine-focus sealed tube'
_diffrn_source_type Siemens
_exptl_absorpt_coefficient_mu 5.202
_exptl_absorpt_correction_T_max 0.7457
_exptl_absorpt_correction_T_min 0.6319
_exptl_absorpt_correction_type multi-scan
_exptl_absorpt_process_details 'SADABS, G. Sheldrick (2015)'
_exptl_crystal_colour yellow
_exptl_crystal_density_diffrn 1.804
_exptl_crystal_description rod
_exptl_crystal_F_000 924
_exptl_crystal_recrystallization_method Hydrothermal
_exptl_crystal_size_max 0.241
_exptl_crystal_size_mid 0.159
_exptl_crystal_size_min 0.142
_refine_diff_density_max 0.554
_refine_diff_density_min -0.540
_refine_diff_density_rms 0.083
_refine_ls_extinction_method none
_refine_ls_goodness_of_fit_ref 0.963
_refine_ls_hydrogen_treatment mixed
_refine_ls_matrix_type full
_refine_ls_number_parameters 459
_refine_ls_number_reflns 8444
_refine_ls_number_restraints 0
_refine_ls_restrained_S_all 0.963
_refine_ls_R_factor_all 0.0789
_refine_ls_R_factor_gt 0.0406
_refine_ls_shift/su_max 0.002
_refine_ls_shift/su_mean 0.000
_refine_ls_structure_factor_coef Fsqd
_refine_ls_weighting_details 'w=1/[\s^2^(Fo^2^)+(0.0470P)^2^] where P=(Fo^2^+2Fc^2^)/3'
_refine_ls_weighting_scheme calc
_refine_ls_wR_factor_gt 0.0823
_refine_ls_wR_factor_ref 0.0946
_reflns_Friedel_coverage 0.000
_reflns_number_gt 5591
_reflns_number_total 8444
_reflns_threshold_expression 'I > 2\s(I)'
_cod_data_source_file c6ce02355j2.cif
_cod_data_source_block Complex_15
_cod_depositor_comments 'Adding full bibliography for 7227579--7227602.cif.'
_cod_original_cell_volume 1730.8(9)
_cod_database_code 7227598
_shelx_space_group_comment
;
The symmetry employed for this shelxl refinement is uniquely defined
by the following loop, which should always be used as a source of
symmetry information in preference to the above space-group names.
They are only intended as comments.
;

loop_
_space_group_symop_operation_xyz
'x, y, z'
'-x, -y, -z'

loop_
_atom_site_label
_atom_site_type_symbol
_atom_site_fract_x
_atom_site_fract_y
_atom_site_fract_z
_atom_site_U_iso_or_equiv
_atom_site_adp_type
_atom_site_occupancy
_atom_site_site_symmetry_order
_atom_site_calc_flag
_atom_site_refinement_flags_posn
_atom_site_refinement_flags_adp
Y1 Y 0.46495(3) 0.97403(2) 0.30398(2) 0.02472(8) Uani 1 1 d . .
Br1 Br 0.20670(5) 0.34665(3) -0.05313(3) 0.05509(12) Uani 1 1 d . .
Br2 Br 0.74818(7) 1.60993(4) 0.64097(4) 0.1010(2) Uani 1 1 d . .
Br3 Br -0.20254(5) 0.46518(3) 0.24669(3) 0.06754(14) Uani 1 1 d . .
O5 O 0.2903(2) 0.89613(16) 0.37481(14) 0.0376(5) Uani 1 1 d . .
O6 O 0.1584(3) 0.91726(18) 0.49745(14) 0.0435(6) Uani 1 1 d . .
OW1 O 0.6398(3) 0.93683(19) 0.41059(14) 0.0333(5) Uani 1 1 d . .
O3 O 0.6140(2) 1.13834(16) 0.34239(13) 0.0348(5) Uani 1 1 d . .
O4 O 0.4464(2) 1.11848(16) 0.43949(13) 0.0355(5) Uani 1 1 d . .
O1 O 0.4988(2) 0.78750(16) 0.24795(14) 0.0362(5) Uani 1 1 d . .
O2 O 0.3367(2) 0.85971(16) 0.16929(14) 0.0375(5) Uani 1 1 d . .
N1 N 0.2405(3) 1.07933(19) 0.28047(16) 0.0284(6) Uani 1 1 d . .
N2 N 0.4753(3) 1.06304(18) 0.17160(15) 0.0265(5) Uani 1 1 d . .
N3 N 0.7017(3) 0.94828(19) 0.21324(16) 0.0291(6) Uani 1 1 d . .
C24 C 0.5985(3) 1.2789(2) 0.4695(2) 0.0323(7) Uani 1 1 d . .
C32 C 0.1462(4) 0.6960(3) 0.3109(2) 0.0429(8) Uani 1 1 d . .
H32 H 0.2420 0.7078 0.2905 0.051 Uiso 1 1 calc R U
C25 C 0.7138(4) 1.3387(3) 0.4433(2) 0.0484(9) Uani 1 1 d . .
H25 H 0.7623 1.3121 0.3911 0.058 Uiso 1 1 calc R U
C5 C 0.2302(3) 1.1284(2) 0.21286(19) 0.0286(7) Uani 1 1 d . .
C17 C 0.3555(3) 0.6751(2) 0.12518(19) 0.0297(7) Uani 1 1 d . .
C35 C -0.1345(4) 0.6579(3) 0.3718(3) 0.0568(11) Uani 1 1 d . .
H35 H -0.2294 0.6445 0.3926 0.068 Uiso 1 1 calc R U
C23 C 0.5508(3) 1.1730(2) 0.41442(19) 0.0289(7) Uani 1 1 d . .
C34 C -0.0799(4) 0.5884(3) 0.3018(2) 0.0417(8) Uani 1 1 d . .
C2 C -0.0055(4) 1.1370(3) 0.3244(2) 0.0389(8) Uani 1 1 d . .
H2 H -0.0836 1.1388 0.3635 0.047 Uiso 1 1 calc R U
C30 C 0.1870(3) 0.8687(2) 0.4218(2) 0.0307(7) Uani 1 1 d . .
C20 C 0.2676(4) 0.4800(2) 0.0207(2) 0.0365(8) Uani 1 1 d . .
C14 C 0.9436(4) 0.8728(3) 0.1918(2) 0.0398(8) Uani 1 1 d . .
H14 H 1.0185 0.8338 0.2108 0.048 Uiso 1 1 calc R U
C1 C 0.1252(4) 1.0857(2) 0.3355(2) 0.0358(8) Uani 1 1 d . .
H1 H 0.1337 1.0539 0.3835 0.043 Uiso 1 1 calc R U
C16 C 0.4012(3) 0.7806(2) 0.1841(2) 0.0305(7) Uani 1 1 d . .
C15 C 0.8103(4) 0.8890(2) 0.2356(2) 0.0353(8) Uani 1 1 d . .
H15 H 0.7949 0.8573 0.2829 0.042 Uiso 1 1 calc R U
C28 C 0.5717(5) 1.4184(3) 0.5984(3) 0.0609(11) Uani 1 1 d . .
H28 H 0.5233 1.4459 0.6503 0.073 Uiso 1 1 calc R U
C27 C 0.6852(5) 1.4756(3) 0.5704(3) 0.0547(11) Uani 1 1 d . .
C31 C 0.0937(3) 0.7691(2) 0.3806(2) 0.0303(7) Uani 1 1 d . .
C13 C 0.9629(4) 0.9156(3) 0.1196(2) 0.0418(8) Uani 1 1 d . .
H13 H 1.0508 0.9051 0.0880 0.050 Uiso 1 1 calc R U
C10 C 0.5997(3) 1.0587(2) 0.1228(2) 0.0313(7) Uani 1 1 d . .
C4 C 0.1017(4) 1.1819(3) 0.1981(2) 0.0389(8) Uani 1 1 d . .
H4 H 0.0959 1.2150 0.1509 0.047 Uiso 1 1 calc R U
C21 C 0.1942(4) 0.5651(3) 0.0064(2) 0.0404(8) Uani 1 1 d . .
H21 H 0.1162 0.5572 -0.0382 0.048 Uiso 1 1 calc R U
C18 C 0.4276(4) 0.5880(3) 0.1382(2) 0.0389(8) Uani 1 1 d . .
H18 H 0.5062 0.5957 0.1824 0.047 Uiso 1 1 calc R U
C19 C 0.3840(4) 0.4898(3) 0.0859(2) 0.0456(9) Uani 1 1 d . .
H19 H 0.4326 0.4317 0.0948 0.055 Uiso 1 1 calc R U
C11 C 0.7212(3) 0.9914(2) 0.14309(19) 0.0300(7) Uani 1 1 d . .
C6 C 0.3635(3) 1.1242(2) 0.15623(19) 0.0298(7) Uani 1 1 d . .
C22 C 0.2381(4) 0.6629(2) 0.0595(2) 0.0367(8) Uani 1 1 d . .
H22 H 0.1882 0.7207 0.0509 0.044 Uiso 1 1 calc R U
C3 C -0.0170(4) 1.1851(3) 0.2546(2) 0.0426(8) Uani 1 1 d . .
H3 H -0.1039 1.2197 0.2451 0.051 Uiso 1 1 calc R U
C33 C 0.0600(4) 0.6057(3) 0.2708(2) 0.0462(9) Uani 1 1 d . .
H33 H 0.0965 0.5576 0.2236 0.055 Uiso 1 1 calc R U
C9 C 0.6132(4) 1.1145(3) 0.0570(2) 0.0499(10) Uani 1 1 d . .
H9 H 0.6987 1.1094 0.0231 0.060 Uiso 1 1 calc R U
C26 C 0.7577(5) 1.4376(3) 0.4938(3) 0.0605(11) Uani 1 1 d . .
H26 H 0.8352 1.4774 0.4760 0.073 Uiso 1 1 calc R U
C36 C -0.0472(4) 0.7486(3) 0.4115(2) 0.0459(9) Uani 1 1 d . .
H36 H -0.0838 0.7959 0.4593 0.055 Uiso 1 1 calc R U
C12 C 0.8506(4) 0.9743(3) 0.0942(2) 0.0427(8) Uani 1 1 d . .
H12 H 0.8613 1.0025 0.0445 0.051 Uiso 1 1 calc R U
C7 C 0.3747(4) 1.1827(3) 0.0922(2) 0.0451(9) Uani 1 1 d . .
H7 H 0.2972 1.2256 0.0834 0.054 Uiso 1 1 calc R U
C8 C 0.4995(4) 1.1770(3) 0.0422(3) 0.0557(11) Uani 1 1 d . .
H8 H 0.5073 1.2152 -0.0014 0.067 Uiso 1 1 calc R U
C29 C 0.5297(4) 1.3187(3) 0.5482(2) 0.0471(9) Uani 1 1 d . .
H29 H 0.4547 1.2785 0.5677 0.056 Uiso 1 1 calc R U
HW1A H 0.594(5) 0.914(4) 0.452(3) 0.100(18) Uiso 1 1 d . .
HW1B H 0.706(4) 0.981(3) 0.438(2) 0.056(12) Uiso 1 1 d . .

loop_
_atom_site_aniso_label
_atom_site_aniso_U_11
_atom_site_aniso_U_22
_atom_site_aniso_U_33
_atom_site_aniso_U_23
_atom_site_aniso_U_13
_atom_site_aniso_U_12
Y1 0.02700(16) 0.02462(16) 0.02183(15) 0.00468(11) 0.00266(11) -0.00365(11)
Br1 0.0626(3) 0.0308(2) 0.0617(3) -0.00592(17) -0.01303(19) -0.00133(17)
Br2 0.1397(5) 0.0350(3) 0.1067(4) -0.0142(3) -0.0450(4) -0.0098(3)
Br3 0.0726(3) 0.0516(3) 0.0707(3) 0.0065(2) -0.0084(2) -0.0243(2)
O5 0.0379(13) 0.0372(13) 0.0401(13) 0.0132(10) 0.0136(10) -0.0068(10)
O6 0.0449(14) 0.0496(15) 0.0307(13) 0.0009(11) 0.0088(10) -0.0151(11)
OW1 0.0380(14) 0.0348(14) 0.0250(12) 0.0052(10) -0.0029(10) -0.0078(11)
O3 0.0393(13) 0.0312(12) 0.0307(12) 0.0017(10) 0.0055(10) -0.0069(10)
O4 0.0412(13) 0.0347(13) 0.0299(12) 0.0075(10) 0.0055(10) -0.0081(10)
O1 0.0360(13) 0.0336(13) 0.0346(12) 0.0015(10) -0.0033(10) -0.0055(10)
O2 0.0482(14) 0.0269(12) 0.0350(12) 0.0038(10) 0.0004(10) -0.0029(10)
N1 0.0291(14) 0.0269(14) 0.0286(14) 0.0055(11) 0.0042(11) -0.0016(11)
N2 0.0287(14) 0.0270(14) 0.0226(13) 0.0048(10) -0.0003(10) -0.0053(11)
N3 0.0290(14) 0.0295(14) 0.0284(14) 0.0061(11) 0.0046(11) -0.0031(11)
C24 0.0360(18) 0.0257(17) 0.0339(18) 0.0058(14) -0.0026(14) 0.0009(14)
C32 0.043(2) 0.043(2) 0.044(2) 0.0122(17) 0.0133(16) -0.0082(16)
C25 0.059(2) 0.037(2) 0.048(2) 0.0065(17) 0.0084(18) -0.0085(18)
C5 0.0289(17) 0.0281(17) 0.0277(16) 0.0052(13) 0.0004(13) -0.0031(13)
C17 0.0299(17) 0.0289(17) 0.0283(16) 0.0027(13) 0.0054(13) -0.0031(13)
C35 0.035(2) 0.053(3) 0.077(3) 0.004(2) 0.0132(19) -0.0140(18)
C23 0.0329(17) 0.0275(17) 0.0253(16) 0.0055(13) -0.0022(13) 0.0000(13)
C34 0.043(2) 0.037(2) 0.043(2) 0.0107(16) -0.0086(16) -0.0102(16)
C2 0.0323(19) 0.039(2) 0.043(2) 0.0027(16) 0.0106(15) -0.0011(15)
C30 0.0309(18) 0.0315(18) 0.0321(18) 0.0134(14) -0.0013(14) 0.0004(13)
C20 0.043(2) 0.0259(17) 0.0355(18) -0.0014(14) 0.0027(15) -0.0049(14)
C14 0.038(2) 0.038(2) 0.041(2) 0.0034(16) 0.0031(16) 0.0059(15)
C1 0.0367(19) 0.0349(19) 0.0358(18) 0.0079(15) 0.0076(15) -0.0018(15)
C16 0.0327(18) 0.0281(18) 0.0292(17) 0.0036(14) 0.0106(14) -0.0061(14)
C15 0.0370(19) 0.0338(19) 0.0347(18) 0.0068(15) 0.0035(15) 0.0040(15)
C28 0.071(3) 0.049(3) 0.051(2) -0.013(2) 0.005(2) 0.009(2)
C27 0.069(3) 0.026(2) 0.059(3) -0.0038(18) -0.022(2) 0.0010(19)
C31 0.0311(17) 0.0319(18) 0.0308(17) 0.0139(14) 0.0012(13) -0.0014(13)
C13 0.036(2) 0.039(2) 0.050(2) 0.0064(17) 0.0153(16) 0.0060(16)
C10 0.0350(18) 0.0301(17) 0.0278(16) 0.0050(13) 0.0064(14) -0.0041(14)
C4 0.040(2) 0.040(2) 0.0398(19) 0.0135(16) 0.0023(16) 0.0033(16)
C21 0.044(2) 0.037(2) 0.0365(19) 0.0036(15) -0.0102(15) -0.0018(16)
C18 0.041(2) 0.035(2) 0.0373(19) 0.0032(15) -0.0055(15) 0.0005(15)
C19 0.051(2) 0.034(2) 0.051(2) 0.0091(17) -0.0066(18) 0.0062(16)
C11 0.0291(17) 0.0314(17) 0.0281(16) 0.0041(13) 0.0027(13) -0.0018(13)
C6 0.0339(18) 0.0303(17) 0.0250(16) 0.0069(13) 0.0013(13) -0.0022(14)
C22 0.043(2) 0.0265(17) 0.0383(19) 0.0051(14) -0.0023(15) 0.0001(14)
C3 0.035(2) 0.041(2) 0.052(2) 0.0092(17) 0.0020(17) 0.0069(15)
C33 0.057(2) 0.038(2) 0.043(2) 0.0069(16) 0.0128(17) -0.0036(17)
C9 0.050(2) 0.056(2) 0.055(2) 0.029(2) 0.0235(18) 0.0082(19)
C26 0.068(3) 0.037(2) 0.073(3) 0.011(2) -0.005(2) -0.0177(19)
C36 0.037(2) 0.047(2) 0.049(2) -0.0001(17) 0.0147(17) -0.0041(16)
C12 0.044(2) 0.044(2) 0.045(2) 0.0161(17) 0.0187(16) 0.0028(17)
C7 0.048(2) 0.051(2) 0.047(2) 0.0286(18) 0.0112(17) 0.0107(17)
C8 0.061(3) 0.063(3) 0.059(3) 0.042(2) 0.020(2) 0.014(2)
C29 0.050(2) 0.038(2) 0.046(2) -0.0056(17) 0.0083(17) -0.0007(17)

loop_
_atom_type_symbol
_atom_type_description
_atom_type_scat_dispersion_real
_atom_type_scat_dispersion_imag
_atom_type_scat_source
C C 0.0033 0.0016 'International Tables Vol C Tables 4.2.6.8 and 6.1.1.4'
H H 0.0000 0.0000 'International Tables Vol C Tables 4.2.6.8 and 6.1.1.4'
N N 0.0061 0.0033 'International Tables Vol C Tables 4.2.6.8 and 6.1.1.4'
O O 0.0106 0.0060 'International Tables Vol C Tables 4.2.6.8 and 6.1.1.4'
Br Br -0.2901 2.4595 'International Tables Vol C Tables 4.2.6.8 and 6.1.1.4'
Y Y -2.7962 3.5667 'International Tables Vol C Tables 4.2.6.8 and 6.1.1.4'

loop_
_geom_angle_atom_site_label_1
_geom_angle_atom_site_label_2
_geom_angle_atom_site_label_3
_geom_angle
O5 Y1 OW1 84.34(9)
O5 Y1 O3 134.08(7)
OW1 Y1 O3 80.99(8)
O5 Y1 O2 83.14(8)
OW1 Y1 O2 130.32(8)
O3 Y1 O2 137.51(7)
O5 Y1 O1 76.30(7)
OW1 Y1 O1 76.84(8)
O3 Y1 O1 139.97(7)
O2 Y1 O1 53.50(7)
O5 Y1 O4 81.31(7)
OW1 Y1 O4 75.58(8)
O3 Y1 O4 52.94(7)
O2 Y1 O4 148.00(7)
O1 Y1 O4 145.86(7)
O5 Y1 N1 81.50(8)
OW1 Y1 N1 144.79(8)
O3 Y1 N1 86.06(8)
O2 Y1 N1 79.66(8)
O1 Y1 N1 129.72(7)
O4 Y1 N1 70.51(7)
O5 Y1 N3 145.07(8)
OW1 Y1 N3 79.80(9)
O3 Y1 N3 73.69(7)
O2 Y1 N3 83.78(8)
O1 Y1 N3 69.88(7)
O4 Y1 N3 123.59(7)
N1 Y1 N3 127.43(8)
O5 Y1 N2 139.07(8)
OW1 Y1 N2 136.58(8)
O3 Y1 N2 67.63(7)
O2 Y1 N2 70.13(7)
O1 Y1 N2 108.55(7)
O4 Y1 N2 105.29(7)
N1 Y1 N2 64.00(8)
N3 Y1 N2 63.43(8)
O5 Y1 C16 77.49(8)
OW1 Y1 C16 103.36(9)
O3 Y1 C16 148.30(8)
O2 Y1 C16 26.96(8)
O1 Y1 C16 26.57(8)
O4 Y1 C16 158.76(8)
N1 Y1 C16 104.75(9)
N3 Y1 C16 76.23(8)
N2 Y1 C16 90.11(8)
O5 Y1 C23 107.84(8)
OW1 Y1 C23 76.99(8)
O3 Y1 C23 26.34(7)
O2 Y1 C23 152.21(8)
O1 Y1 C23 152.92(8)
O4 Y1 C23 26.60(7)
N1 Y1 C23 76.98(8)
N3 Y1 C23 98.65(8)
N2 Y1 C23 86.11(8)
C16 Y1 C23 174.64(8)
C30 O5 Y1 169.8(2)
Y1 OW1 HW1A 111(3)
Y1 OW1 HW1B 121(3)
HW1A OW1 HW1B 106(4)
C23 O3 Y1 95.40(17)
C23 O4 Y1 91.44(17)
C16 O1 Y1 92.31(18)
C16 O2 Y1 92.02(18)
C1 N1 C5 118.1(3)
C1 N1 Y1 119.7(2)
C5 N1 Y1 122.12(19)
C6 N2 C10 118.7(3)
C6 N2 Y1 120.09(18)
C10 N2 Y1 120.8(2)
C15 N3 C11 118.6(3)
C15 N3 Y1 119.1(2)
C11 N3 Y1 122.25(19)
C29 C24 C25 118.8(3)
C29 C24 C23 120.6(3)
C25 C24 C23 120.6(3)
C31 C32 C33 121.7(3)
C31 C32 H32 119.2
C33 C32 H32 119.2
C26 C25 C24 120.8(3)
C26 C25 H25 119.6
C24 C25 H25 119.6
N1 C5 C4 121.3(3)
N1 C5 C6 116.6(3)
C4 C5 C6 122.1(3)
C22 C17 C18 119.2(3)
C22 C17 C16 120.7(3)
C18 C17 C16 120.1(3)
C34 C35 C36 119.5(3)
C34 C35 H35 120.2
C36 C35 H35 120.2
O3 C23 O4 120.2(3)
O3 C23 C24 119.7(3)
O4 C23 C24 120.1(3)
O3 C23 Y1 58.26(15)
O4 C23 Y1 61.96(15)
C24 C23 Y1 177.8(2)
C35 C34 C33 121.3(3)
C35 C34 Br3 119.0(3)
C33 C34 Br3 119.7(3)
C3 C2 C1 118.3(3)
C3 C2 H2 120.8
C1 C2 H2 120.8
O6 C30 O5 125.1(3)
O6 C30 C31 118.3(3)
O5 C30 C31 116.6(3)
C19 C20 C21 121.5(3)
C19 C20 Br1 119.9(3)
C21 C20 Br1 118.6(2)
C13 C14 C15 118.3(3)
C13 C14 H14 120.9
C15 C14 H14 120.9
N1 C1 C2 123.4(3)
N1 C1 H1 118.3
C2 C1 H1 118.3
O1 C16 O2 122.0(3)
O1 C16 C17 118.9(3)
O2 C16 C17 119.0(3)
O1 C16 Y1 61.12(15)
O2 C16 Y1 61.02(15)
C17 C16 Y1 174.8(2)
N3 C15 C14 123.2(3)
N3 C15 H15 118.4
C14 C15 H15 118.4
C27 C28 C29 119.2(4)
C27 C28 H28 120.4
C29 C28 H28 120.4
C28 C27 C26 121.7(3)
C28 C27 Br2 119.4(3)
C26 C27 Br2 118.9(3)
C32 C31 C36 118.2(3)
C32 C31 C30 121.0(3)
C36 C31 C30 120.8(3)
C14 C13 C12 119.2(3)
C14 C13 H13 120.4
C12 C13 H13 120.4
N2 C10 C9 121.5(3)
N2 C10 C11 116.8(3)
C9 C10 C11 121.7(3)
C3 C4 C5 119.3(3)
C3 C4 H4 120.3
C5 C4 H4 120.3
C20 C21 C22 119.2(3)
C20 C21 H21 120.4
C22 C21 H21 120.4
C19 C18 C17 120.8(3)
C19 C18 H18 119.6
C17 C18 H18 119.6
C20 C19 C18 118.8(3)
C20 C19 H19 120.6
C18 C19 H19 120.6
N3 C11 C12 120.7(3)
N3 C11 C10 116.4(3)
C12 C11 C10 122.9(3)
N2 C6 C7 121.4(3)
N2 C6 C5 116.8(3)
C7 C6 C5 121.8(3)
C17 C22 C21 120.5(3)
C17 C22 H22 119.7
C21 C22 H22 119.7
C2 C3 C4 119.5(3)
C2 C3 H3 120.3
C4 C3 H3 120.3
C34 C33 C32 118.8(3)
C34 C33 H33 120.6
C32 C33 H33 120.6
C8 C9 C10 119.4(3)
C8 C9 H9 120.3
C10 C9 H9 120.3
C27 C26 C25 118.9(4)
C27 C26 H26 120.5
C25 C26 H26 120.6
C31 C36 C35 120.5(3)
C31 C36 H36 119.7
C35 C36 H36 119.7
C13 C12 C11 119.9(3)
C13 C12 H12 120.0
C11 C12 H12 120.0
C8 C7 C6 119.8(3)
C8 C7 H7 120.1
C6 C7 H7 120.1
C7 C8 C9 119.2(3)
C7 C8 H8 120.4
C9 C8 H8 120.4
C24 C29 C28 120.5(4)
C24 C29 H29 119.7
C28 C29 H29 119.7

loop_
_geom_bond_atom_site_label_1
_geom_bond_atom_site_label_2
_geom_bond_distance
Y1 O5 2.263(2)
Y1 OW1 2.340(2)
Y1 O3 2.419(2)
Y1 O2 2.454(2)
Y1 O1 2.456(2)
Y1 O4 2.501(2)
Y1 N1 2.523(2)
Y1 N3 2.551(2)
Y1 N2 2.575(2)
Y1 C16 2.803(3)
Y1 C23 2.832(3)
Br1 C20 1.903(3)
Br2 C27 1.899(3)
Br3 C34 1.910(3)
O5 C30 1.275(3)
O6 C30 1.237(4)
OW1 HW1A 0.87(5)
OW1 HW1B 0.83(4)
O3 C23 1.262(3)
O4 C23 1.268(3)
O1 C16 1.255(4)
O2 C16 1.272(4)
N1 C1 1.344(4)
N1 C5 1.347(4)
N2 C6 1.346(4)
N2 C10 1.350(4)
N3 C15 1.343(4)
N3 C11 1.344(4)
C24 C29 1.383(4)
C24 C25 1.387(4)
C24 C23 1.490(4)
C32 C31 1.382(4)
C32 C33 1.383(5)
C32 H32 0.9300
C25 C26 1.386(5)
C25 H25 0.9300
C5 C4 1.395(4)
C5 C6 1.487(4)
C17 C22 1.384(4)
C17 C18 1.388(4)
C17 C16 1.505(4)
C35 C34 1.366(5)
C35 C36 1.391(5)
C35 H35 0.9300
C34 C33 1.367(5)
C2 C3 1.369(5)
C2 C1 1.382(4)
C2 H2 0.9300
C30 C31 1.508(4)
C20 C19 1.376(5)
C20 C21 1.378(5)
C14 C13 1.369(5)
C14 C15 1.379(4)
C14 H14 0.9300
C1 H1 0.9300
C15 H15 0.9300
C28 C27 1.367(5)
C28 C29 1.389(5)
C28 H28 0.9300
C27 C26 1.369(6)
C31 C36 1.384(4)
C13 C12 1.379(5)
C13 H13 0.9300
C10 C9 1.388(4)
C10 C11 1.486(4)
C4 C3 1.384(4)
C4 H4 0.9300
C21 C22 1.388(4)
C21 H21 0.9300
C18 C19 1.388(4)
C18 H18 0.9300
C19 H19 0.9300
C11 C12 1.390(4)
C6 C7 1.386(4)
C22 H22 0.9300
C3 H3 0.9300
C33 H33 0.9300
C9 C8 1.368(5)
C9 H9 0.9300
C26 H26 0.9300
C36 H36 0.9300
C12 H12 0.9300
C7 C8 1.364(5)
C7 H7 0.9300
C8 H8 0.9300
C29 H29 0.9300
